data_7132423
loop_
_publ_author_name
'Feng, Guang-Chao'
'Li, Jun-Chi'
'Huang, Xiang'
'Liu, Ji-Kai'
'Wu, Bin'
'Yang, Jin-Ming'

_publ_section_title
;
 Cascade hydroarylation/Diels-Alder cycloaddition of alkynylindoles with
 electron-deficient alkynes and alkenes.
;
_journal_issue 3
_journal_name_full 'Chemical communications (Cambridge, England)'
_journal_page_first 328
_journal_page_last 331
_journal_paper_doi 10.1039/d3cc05210a
_journal_volume 60
_journal_year 2024
_chemical_formula_moiety 'C30 H25 Br2 N3 O4 S'
_chemical_formula_sum 'C30 H25 Br2 N3 O4 S'
_chemical_formula_weight 683.41
_space_group_crystal_system monoclinic
_space_group_IT_number 15
_space_group_name_Hall '-I 2ya'
_space_group_name_H-M_alt 'I 1 2/a 1'
_atom_sites_solution_hydrogens geom
_atom_sites_solution_primary dual
_audit_creation_date 2023-04-24
_audit_creation_method
;
Olex2 1.5-beta
(compiled 2022.04.07 svn.rca3783a0 for OlexSys, GUI svn.r6439)
;
_audit_update_record
;
2023-07-12 deposited with the CCDC.	2023-12-04 downloaded from the CCDC.
;
_cell_angle_alpha 90
_cell_angle_beta 108.922(5)
_cell_angle_gamma 90
_cell_formula_units_Z 8
_cell_length_a 20.8975(8)
_cell_length_b 9.0370(2)
_cell_length_c 31.2449(14)
_cell_measurement_reflns_used 4674
_cell_measurement_temperature 170.00(10)
_cell_measurement_theta_max 73.5550
_cell_measurement_theta_min 4.4260
_cell_volume 5581.8(4)
_computing_cell_refinement 'CrysAlisPro 1.171.38.43f (Rigaku OD, 2015)'
_computing_data_collection 'CrysAlisPro 1.171.38.43f (Rigaku OD, 2015)'
_computing_data_reduction 'CrysAlisPro 1.171.38.43f (Rigaku OD, 2015)'
_computing_molecular_graphics 'Olex2 1.5-beta (Dolomanov et al., 2009)'
_computing_publication_material 'Olex2 1.5-beta (Dolomanov et al., 2009)'
_computing_structure_refinement 'SHELXL 2018/3 (Sheldrick, 2015)'
_computing_structure_solution 'SHELXT  (Sheldrick, 2015)'
_diffrn_ambient_environment N~2~
_diffrn_ambient_temperature 170.00(10)
_diffrn_detector 'CCD plate'
_diffrn_detector_area_resol_mean 5.2684
_diffrn_detector_type AtlasS2
_diffrn_measured_fraction_theta_full 0.998
_diffrn_measured_fraction_theta_max 0.978
_diffrn_measurement_details
;
List of Runs (angles in degrees, time in seconds):

  # Type    Start    End  Width  t~exp~   \w     \q     \k     \f   Frames
#--------------------------------------------------------------------------
  1  \w    -64.00  24.00   1.00    2.00    --  -40.98  37.00  30.00   88
  2  \w     34.00  94.00   1.00    2.00    --   40.98-125.00  90.00   60
  3  \w     71.00  97.00   1.00    5.00    --  107.58 -94.00 -30.00   26
  4  \w     90.00 134.00   1.00    5.00    --  107.58-149.00 -50.00   44
  5  \w     52.00  95.00   1.00    2.00    --   40.98-125.00 -60.00   43
  6  \w     45.00 104.00   1.00    5.00    --  107.58 -94.00  30.00   59
  7  \w     48.00 115.00   1.00    5.00    --  107.58 -45.00   0.00   67
  8  \w     79.00 178.00   1.00    5.00    --  107.58  30.00  60.00   99
  9  \w    153.00 178.00   1.00    5.00    --  107.58 125.00 -90.00   25
 10  \w    146.00 177.00   1.00    5.00    --  107.58 125.00-120.00   31
 11  \w     94.00 120.00   1.00    5.00    --  107.58 125.00 -90.00   26
 12  \w     94.00 123.00   1.00    5.00    --  107.58 125.00 -60.00   29
 13  \w     97.00 129.00   1.00    5.00    --  107.58 125.00-120.00   32
 14  \w     94.00 175.00   1.00    5.00    --  107.58 125.00 -30.00   81
 15  \w     58.00  84.00   1.00    5.00    --  107.58 -30.00 150.00   26
 16  \w     36.00 102.00   1.00    5.00    --  107.58 -45.00  90.00   66
 17  \w     31.00 121.00   1.00    5.00    --  107.58 -30.00-120.00   90
 18  \w     34.00 130.00   1.00    5.00    --  107.58 -77.00-120.00   96
 19  \w    -99.00 -73.00   1.00    2.00    --  -40.98-149.00 -50.00   26
 20  \w   -113.00 -17.00   1.00    2.00    --  -40.98 -37.00-150.00   96
 21  \w   -115.00 -24.00   1.00    2.00    --  -40.98 -37.00 120.00   91
;
_diffrn_measurement_device 'four-circle diffractometer'
_diffrn_measurement_device_type 'SuperNova, Dual, Cu at zero, AtlasS2'
_diffrn_measurement_method '\w scans'
_diffrn_orient_matrix_type 'CrysAlisPro convention (1999,Acta A55,543-557)'
_diffrn_orient_matrix_UB_11 0.0320911500
_diffrn_orient_matrix_UB_12 -0.0152683500
_diffrn_orient_matrix_UB_13 -0.0377623500
_diffrn_orient_matrix_UB_21 -0.0708609500
_diffrn_orient_matrix_UB_22 0.0050118500
_diffrn_orient_matrix_UB_23 -0.0358637500
_diffrn_orient_matrix_UB_31 0.0050048500
_diffrn_orient_matrix_UB_32 0.1696382500
_diffrn_orient_matrix_UB_33 -0.0023672500
_diffrn_radiation_monochromator mirror
_diffrn_radiation_probe x-ray
_diffrn_radiation_type 'Cu K\a'
_diffrn_radiation_wavelength 1.54184
_diffrn_reflns_av_R_equivalents 0.1078
_diffrn_reflns_av_unetI/netI 0.1047
_diffrn_reflns_Laue_measured_fraction_full 0.998
_diffrn_reflns_Laue_measured_fraction_max 0.978
_diffrn_reflns_limit_h_max 25
_diffrn_reflns_limit_h_min -25
_diffrn_reflns_limit_k_max 11
_diffrn_reflns_limit_k_min -6
_diffrn_reflns_limit_l_max 38
_diffrn_reflns_limit_l_min -36
_diffrn_reflns_number 18816
_diffrn_reflns_point_group_measured_fraction_full 0.998
_diffrn_reflns_point_group_measured_fraction_max 0.978
_diffrn_reflns_theta_full 67.684
_diffrn_reflns_theta_max 73.884
_diffrn_reflns_theta_min 2.990
_diffrn_source 'micro-focus sealed X-ray tube'
_diffrn_source_type 'SuperNova (Cu) X-ray Source'
_exptl_absorpt_coefficient_mu 4.732
_exptl_absorpt_correction_T_max 1.00000
_exptl_absorpt_correction_T_min 0.31478
_exptl_absorpt_correction_type multi-scan
_exptl_absorpt_process_details
;
CrysAlisPro 1.171.38.43f (Rigaku Oxford Diffraction, 2015)
Empirical absorption correction using spherical harmonics,
 implemented in SCALE3 ABSPACK scaling algorithm.
;
_exptl_crystal_colour 'light colourless'
_exptl_crystal_density_diffrn 1.626
_exptl_crystal_description block
_exptl_crystal_F_000 2752
_exptl_crystal_size_max 0.15
_exptl_crystal_size_mid 0.12
_exptl_crystal_size_min 0.09
_refine_diff_density_max 0.794
_refine_diff_density_min -0.816
_refine_diff_density_rms 0.108
_refine_ls_extinction_method none
_refine_ls_goodness_of_fit_ref 1.026
_refine_ls_hydrogen_treatment constr
_refine_ls_matrix_type full
_refine_ls_number_parameters 362
_refine_ls_number_reflns 5534
_refine_ls_number_restraints 0
_refine_ls_restrained_S_all 1.026
_refine_ls_R_factor_all 0.0889
_refine_ls_R_factor_gt 0.0558
_refine_ls_shift/su_max 0.001
_refine_ls_shift/su_mean 0.000
_refine_ls_structure_factor_coef Fsqd
_refine_ls_weighting_details 'w=1/[\s^2^(Fo^2^)+(0.0484P)^2^] where P=(Fo^2^+2Fc^2^)/3'
_refine_ls_weighting_scheme calc
_refine_ls_wR_factor_gt 0.1267
_refine_ls_wR_factor_ref 0.1434
_reflns_Friedel_coverage 0.000
_reflns_number_gt 4015
_reflns_number_total 5534
_reflns_threshold_expression 'I > 2\s(I)'
_cod_data_source_file d3cc05210a2.cif
_cod_data_source_block f678
_cod_depositor_comments 'Adding full bibliography for 7132423.cif.'
_cod_database_code 7132423
_shelx_shelxl_version_number 2018/3
_shelx_space_group_comment
;
The symmetry employed for this shelxl refinement is uniquely defined
by the following loop, which should always be used as a source of
symmetry information in preference to the above space-group names.
They are only intended as comments.
;
_olex2_refinement_description
;
1. Fixed Uiso
 At 1.2 times of:
  All C(H) groups, All C(H,H) groups
 At 1.5 times of:
  All C(H,H,H) groups
2.a Ternary CH refined with riding coordinates:
 C8(H8), C10(H10), C13(H13)
2.b Secondary CH2 refined with riding coordinates:
 C14(H14A,H14B), C15(H15A,H15B), C16(H16A,H16B), C17(H17A,H17B)
2.c Aromatic/amide H refined with riding coordinates:
 C2(H2), C3(H3), C5(H5), C6(H6), C20(H20), C21(H21), C22(H22), C25(H25),
 C26(H26), C28(H28), C29(H29)
2.d Idealised Me refined as rotating group:
 C30(H30A,H30B,H30C)
;
_olex2_date_sample_data_collection 2023-04-23
_olex2_submission_special_instructions 'No special instructions were received'
_oxdiff_exptl_absorpt_empirical_details
;
Empirical correction (ABSPACK) includes:
- Absorption correction using spherical harmonics
- Frame scaling
;
_oxdiff_exptl_absorpt_empirical_full_max 2.195
_oxdiff_exptl_absorpt_empirical_full_min 0.361

loop_
_space_group_symop_operation_xyz
'x, y, z'
'-x+1/2, y, -z'
'x+1/2, y+1/2, z+1/2'
'-x+1, y+1/2, -z+1/2'
'-x, -y, -z'
'x-1/2, -y, z'
'-x+1/2, -y+1/2, -z+1/2'
'x, -y+1/2, z+1/2'

loop_
_atom_site_label
_atom_site_type_symbol
_atom_site_fract_x
_atom_site_fract_y
_atom_site_fract_z
_atom_site_U_iso_or_equiv
_atom_site_adp_type
_atom_site_occupancy
_atom_site_site_symmetry_order
_atom_site_calc_flag
_atom_site_refinement_flags_posn
_atom_site_refinement_flags_adp
_atom_site_refinement_flags_occupancy
_atom_site_disorder_assembly
_atom_site_disorder_group
Br1 Br 0.76198(3) 0.57791(9) 0.93409(3) 0.0607(2) Uani 1 1 d . . . . .
Br2 Br 0.27519(3) 0.52232(5) 0.80649(2) 0.03050(14) Uani 1 1 d . . . . .
S1 S 0.39693(6) 0.66819(12) 0.54035(4) 0.0271(2) Uani 1 1 d . . . . .
O1 O 0.43318(16) 0.5031(3) 0.79886(12) 0.0265(7) Uani 1 1 d . . . . .
O2 O 0.50575(19) 0.9745(3) 0.78828(12) 0.0341(8) Uani 1 1 d . . . . .
O3 O 0.34401(19) 0.6602(4) 0.49752(12) 0.0375(8) Uani 1 1 d . . . . .
O4 O 0.44103(19) 0.7934(3) 0.55095(12) 0.0316(8) Uani 1 1 d . . . . .
N1 N 0.48488(19) 0.7311(4) 0.80270(13) 0.0224(7) Uani 1 1 d . . . . .
N2 N 0.27436(19) 0.5728(4) 0.64261(13) 0.0232(8) Uani 1 1 d . . . . .
N3 N 0.3598(2) 0.6604(4) 0.57969(13) 0.0257(8) Uani 1 1 d . . . . .
C1 C 0.5495(2) 0.6973(4) 0.83451(15) 0.0214(9) Uani 1 1 d . . . . .
C2 C 0.6073(2) 0.7397(5) 0.82472(17) 0.0278(10) Uani 1 1 d . . . . .
H2 H 0.603432 0.792895 0.797774 0.033 Uiso 1 1 calc R U . . .
C3 C 0.6709(3) 0.7034(5) 0.85482(18) 0.0309(10) Uani 1 1 d . . . . .
H3 H 0.710792 0.730191 0.848375 0.037 Uiso 1 1 calc R U . . .
C4 C 0.6750(3) 0.6287(5) 0.89374(19) 0.0318(11) Uani 1 1 d . . . . .
C5 C 0.6179(3) 0.5840(5) 0.90414(17) 0.0291(10) Uani 1 1 d . . . . .
H5 H 0.622118 0.530454 0.931075 0.035 Uiso 1 1 calc R U . . .
C6 C 0.5546(2) 0.6201(5) 0.87394(15) 0.0244(9) Uani 1 1 d . . . . .
H6 H 0.514812 0.592010 0.880306 0.029 Uiso 1 1 calc R U . . .
C7 C 0.4700(2) 0.8667(4) 0.77915(16) 0.0247(9) Uani 1 1 d . . . . .
C8 C 0.4064(2) 0.8450(4) 0.74006(15) 0.0217(9) Uani 1 1 d . . . . .
H8 H 0.377461 0.935664 0.733924 0.026 Uiso 1 1 calc R U . . .
C9 C 0.4312(2) 0.6306(4) 0.78742(15) 0.0211(9) Uani 1 1 d . . . . .
C10 C 0.3717(2) 0.7149(4) 0.75497(16) 0.0215(9) Uani 1 1 d . . . . .
H10 H 0.343958 0.755762 0.772936 0.026 Uiso 1 1 calc R U . . .
C11 C 0.3259(2) 0.6317(4) 0.71624(16) 0.0218(9) Uani 1 1 d . . . . .
C12 C 0.3259(2) 0.6511(4) 0.67256(16) 0.0211(8) Uani 1 1 d . . . . .
C13 C 0.3720(2) 0.7514(5) 0.65797(15) 0.0223(9) Uani 1 1 d . . . . .
H13 H 0.345615 0.839476 0.642441 0.027 Uiso 1 1 calc R U . . .
C14 C 0.4293(2) 0.8038(5) 0.69947(16) 0.0234(9) Uani 1 1 d . . . . .
H14A H 0.451098 0.891254 0.690943 0.028 Uiso 1 1 calc R U . . .
H14B H 0.463805 0.724614 0.708838 0.028 Uiso 1 1 calc R U . . .
C15 C 0.4059(2) 0.6791(5) 0.62625(15) 0.0240(9) Uani 1 1 d . . . . .
H15A H 0.444705 0.740900 0.625647 0.029 Uiso 1 1 calc R U . . .
H15B H 0.423726 0.580991 0.638545 0.029 Uiso 1 1 calc R U . . .
C16 C 0.3090(3) 0.5429(5) 0.57325(17) 0.0311(10) Uani 1 1 d . . . . .
H16A H 0.331388 0.450743 0.587749 0.037 Uiso 1 1 calc R U . . .
H16B H 0.287802 0.523281 0.540511 0.037 Uiso 1 1 calc R U . . .
C17 C 0.2543(2) 0.5862(6) 0.59360(17) 0.0319(10) Uani 1 1 d . . . . .
H17A H 0.240765 0.689922 0.585148 0.038 Uiso 1 1 calc R U . . .
H17B H 0.214082 0.523087 0.579993 0.038 Uiso 1 1 calc R U . . .
C18 C 0.2703(2) 0.5338(4) 0.71320(16) 0.0220(9) Uani 1 1 d . . . . .
C19 C 0.2389(2) 0.4992(4) 0.66688(17) 0.0245(9) Uani 1 1 d . . . . .
C20 C 0.1835(2) 0.4046(5) 0.65168(18) 0.0278(10) Uani 1 1 d . . . . .
H20 H 0.163475 0.382972 0.620409 0.033 Uiso 1 1 calc R U . . .
C21 C 0.1585(2) 0.3431(5) 0.68360(19) 0.0318(11) Uani 1 1 d . . . . .
H21 H 0.121310 0.276680 0.674125 0.038 Uiso 1 1 calc R U . . .
C22 C 0.1868(2) 0.3767(5) 0.72933(19) 0.0300(10) Uani 1 1 d . . . . .
H22 H 0.168576 0.333717 0.750611 0.036 Uiso 1 1 calc R U . . .
C23 C 0.2412(2) 0.4722(5) 0.74403(17) 0.0257(9) Uani 1 1 d . . . . .
C24 C 0.4469(3) 0.5070(5) 0.54544(17) 0.0298(10) Uani 1 1 d . . . . .
C25 C 0.4232(3) 0.3884(6) 0.51700(18) 0.0371(12) Uani 1 1 d . . . . .
H25 H 0.380035 0.393085 0.494377 0.045 Uiso 1 1 calc R U . . .
C26 C 0.4626(3) 0.2621(6) 0.5215(2) 0.0435(14) Uani 1 1 d . . . . .
H26 H 0.446405 0.181767 0.501248 0.052 Uiso 1 1 calc R U . . .
C27 C 0.5254(3) 0.2509(5) 0.55509(19) 0.0362(12) Uani 1 1 d . . . . .
C28 C 0.5103(3) 0.4998(5) 0.5791(2) 0.0354(11) Uani 1 1 d . . . . .
H28 H 0.527041 0.581801 0.598557 0.042 Uiso 1 1 calc R U . . .
C29 C 0.5478(3) 0.3724(6) 0.5837(2) 0.0396(12) Uani 1 1 d . . . . .
H29 H 0.590323 0.366856 0.606949 0.048 Uiso 1 1 calc R U . . .
C30 C 0.5677(4) 0.1130(6) 0.5601(2) 0.0514(16) Uani 1 1 d . . . . .
H30A H 0.593061 0.116095 0.538704 0.077 Uiso 1 1 calc R U . . .
H30B H 0.538180 0.025895 0.553950 0.077 Uiso 1 1 calc R U . . .
H30C H 0.599418 0.107239 0.591080 0.077 Uiso 1 1 calc R U . . .

loop_
_atom_site_aniso_label
_atom_site_aniso_U_11
_atom_site_aniso_U_22
_atom_site_aniso_U_33
_atom_site_aniso_U_23
_atom_site_aniso_U_13
_atom_site_aniso_U_12
Br1 0.0327(3) 0.0713(5) 0.0660(5) -0.0013(4) -0.0006(3) 0.0089(3)
Br2 0.0318(3) 0.0284(3) 0.0377(3) 0.0068(2) 0.0201(2) 0.0037(2)
S1 0.0311(6) 0.0282(6) 0.0239(5) 0.0035(4) 0.0114(5) 0.0010(4)
O1 0.0241(16) 0.0180(16) 0.0386(19) 0.0062(13) 0.0119(14) -0.0009(12)
O2 0.048(2) 0.0143(15) 0.0361(19) -0.0038(13) 0.0075(17) -0.0096(14)
O3 0.037(2) 0.050(2) 0.0238(18) 0.0071(15) 0.0069(15) 0.0029(16)
O4 0.043(2) 0.0220(16) 0.0364(19) 0.0049(13) 0.0220(17) -0.0020(14)
N1 0.0269(19) 0.0131(17) 0.030(2) -0.0017(14) 0.0125(16) -0.0004(14)
N2 0.0213(18) 0.0202(18) 0.028(2) 0.0040(14) 0.0085(16) -0.0027(14)
N3 0.028(2) 0.0249(19) 0.026(2) 0.0036(15) 0.0104(16) 0.0007(15)
C1 0.027(2) 0.0102(19) 0.028(2) -0.0064(15) 0.0099(18) -0.0008(16)
C2 0.031(2) 0.021(2) 0.037(3) -0.0076(18) 0.018(2) -0.0036(18)
C3 0.027(2) 0.022(2) 0.045(3) -0.013(2) 0.015(2) -0.0023(18)
C4 0.030(2) 0.019(2) 0.044(3) -0.0110(19) 0.009(2) 0.0008(18)
C5 0.035(3) 0.024(2) 0.030(2) -0.0055(18) 0.012(2) 0.0006(19)
C6 0.028(2) 0.021(2) 0.025(2) -0.0001(16) 0.0107(19) 0.0002(17)
C7 0.035(2) 0.014(2) 0.030(2) -0.0006(17) 0.017(2) 0.0010(18)
C8 0.028(2) 0.0078(18) 0.031(2) 0.0015(15) 0.0121(19) 0.0000(16)
C9 0.024(2) 0.017(2) 0.024(2) 0.0000(16) 0.0105(18) 0.0004(16)
C10 0.025(2) 0.0123(19) 0.031(2) 0.0014(16) 0.0140(19) 0.0003(16)
C11 0.022(2) 0.016(2) 0.030(2) 0.0005(16) 0.0120(18) 0.0033(16)
C12 0.021(2) 0.0128(19) 0.031(2) 0.0029(16) 0.0097(18) 0.0035(16)
C13 0.023(2) 0.018(2) 0.026(2) 0.0047(16) 0.0087(18) 0.0014(16)
C14 0.027(2) 0.016(2) 0.029(2) 0.0026(16) 0.0108(19) -0.0035(17)
C15 0.022(2) 0.028(2) 0.021(2) 0.0042(17) 0.0072(18) 0.0005(17)
C16 0.035(3) 0.033(3) 0.025(2) -0.0005(19) 0.010(2) -0.007(2)
C17 0.024(2) 0.039(3) 0.030(2) 0.001(2) 0.004(2) -0.006(2)
C18 0.023(2) 0.0120(19) 0.035(2) 0.0043(17) 0.0140(19) 0.0039(16)
C19 0.023(2) 0.017(2) 0.036(2) 0.0023(17) 0.0129(19) 0.0029(16)
C20 0.024(2) 0.018(2) 0.042(3) -0.0007(19) 0.012(2) -0.0003(17)
C21 0.025(2) 0.020(2) 0.053(3) 0.000(2) 0.017(2) 0.0004(18)
C22 0.030(2) 0.017(2) 0.052(3) 0.0004(19) 0.026(2) 0.0015(18)
C23 0.026(2) 0.015(2) 0.042(3) 0.0038(18) 0.019(2) 0.0049(17)
C24 0.030(2) 0.034(3) 0.028(2) 0.0001(19) 0.013(2) -0.001(2)
C25 0.044(3) 0.037(3) 0.028(3) -0.005(2) 0.008(2) -0.005(2)
C26 0.060(4) 0.031(3) 0.045(3) -0.006(2) 0.025(3) -0.001(3)
C27 0.049(3) 0.027(3) 0.043(3) 0.002(2) 0.029(3) 0.004(2)
C28 0.030(3) 0.031(3) 0.046(3) -0.006(2) 0.014(2) -0.002(2)
C29 0.035(3) 0.039(3) 0.048(3) 0.004(2) 0.017(3) 0.002(2)
C30 0.066(4) 0.036(3) 0.063(4) 0.009(3) 0.036(4) 0.016(3)

loop_
_atom_type_symbol
_atom_type_description
_atom_type_scat_dispersion_real
_atom_type_scat_dispersion_imag
_atom_type_scat_source
C C 0.0181 0.0091 'International Tables Vol C Tables 4.2.6.8 and 6.1.1.4'
H H 0.0000 0.0000 'International Tables Vol C Tables 4.2.6.8 and 6.1.1.4'
Br Br -0.6763 1.2805 'International Tables Vol C Tables 4.2.6.8 and 6.1.1.4'
N N 0.0311 0.0180 'International Tables Vol C Tables 4.2.6.8 and 6.1.1.4'
O O 0.0492 0.0322 'International Tables Vol C Tables 4.2.6.8 and 6.1.1.4'
S S 0.3331 0.5567 'International Tables Vol C Tables 4.2.6.8 and 6.1.1.4'

loop_
_geom_angle_atom_site_label_1
_geom_angle_atom_site_label_2
_geom_angle_atom_site_label_3
_geom_angle
_geom_angle_site_symmetry_1
_geom_angle_site_symmetry_3
_geom_angle_publ_flag
O3 S1 N3 106.6(2) . . ?
O3 S1 C24 107.2(2) . . ?
O4 S1 O3 120.0(2) . . ?
O4 S1 N3 106.5(2) . . ?
O4 S1 C24 108.3(2) . . ?
N3 S1 C24 107.7(2) . . ?
C7 N1 C1 123.2(4) . . ?
C9 N1 C1 124.8(3) . . ?
C9 N1 C7 111.6(4) . . ?
C12 N2 C17 124.7(4) . . ?
C12 N2 C19 108.3(4) . . ?
C19 N2 C17 126.2(4) . . ?
C15 N3 S1 114.5(3) . . ?
C16 N3 S1 114.9(3) . . ?
C16 N3 C15 115.5(4) . . ?
C2 C1 N1 118.7(4) . . ?
C6 C1 N1 120.5(4) . . ?
C6 C1 C2 120.7(4) . . ?
C1 C2 H2 120.3 . . ?
C1 C2 C3 119.5(5) . . ?
C3 C2 H2 120.3 . . ?
C2 C3 H3 120.5 . . ?
C4 C3 C2 119.1(5) . . ?
C4 C3 H3 120.5 . . ?
C3 C4 Br1 118.7(4) . . ?
C3 C4 C5 122.5(5) . . ?
C5 C4 Br1 118.8(4) . . ?
C4 C5 H5 120.9 . . ?
C6 C5 C4 118.1(5) . . ?
C6 C5 H5 120.9 . . ?
C1 C6 C5 120.1(4) . . ?
C1 C6 H6 120.0 . . ?
C5 C6 H6 120.0 . . ?
O2 C7 N1 124.4(5) . . ?
O2 C7 C8 128.1(4) . . ?
N1 C7 C8 107.3(4) . . ?
C7 C8 H8 111.8 . . ?
C7 C8 C10 103.6(4) . . ?
C7 C8 C14 105.8(4) . . ?
C10 C8 H8 111.8 . . ?
C10 C8 C14 111.7(3) . . ?
C14 C8 H8 111.8 . . ?
O1 C9 N1 124.9(4) . . ?
O1 C9 C10 128.1(4) . . ?
N1 C9 C10 106.9(3) . . ?
C8 C10 H10 107.8 . . ?
C9 C10 C8 102.8(3) . . ?
C9 C10 H10 107.8 . . ?
C11 C10 C8 112.7(4) . . ?
C11 C10 C9 117.4(3) . . ?
C11 C10 H10 107.8 . . ?
C12 C11 C10 122.5(4) . . ?
C12 C11 C18 105.8(4) . . ?
C18 C11 C10 131.3(4) . . ?
N2 C12 C11 111.0(4) . . ?
N2 C12 C13 123.0(4) . . ?
C11 C12 C13 125.9(4) . . ?
C12 C13 H13 108.8 . . ?
C12 C13 C14 109.6(4) . . ?
C12 C13 C15 114.5(4) . . ?
C14 C13 H13 108.8 . . ?
C14 C13 C15 106.3(4) . . ?
C15 C13 H13 108.8 . . ?
C8 C14 H14A 108.8 . . ?
C8 C14 H14B 108.8 . . ?
C13 C14 C8 114.0(4) . . ?
C13 C14 H14A 108.8 . . ?
C13 C14 H14B 108.8 . . ?
H14A C14 H14B 107.7 . . ?
N3 C15 C13 113.3(4) . . ?
N3 C15 H15A 108.9 . . ?
N3 C15 H15B 108.9 . . ?
C13 C15 H15A 108.9 . . ?
C13 C15 H15B 108.9 . . ?
H15A C15 H15B 107.7 . . ?
N3 C16 H16A 109.4 . . ?
N3 C16 H16B 109.4 . . ?
N3 C16 C17 111.3(4) . . ?
H16A C16 H16B 108.0 . . ?
C17 C16 H16A 109.4 . . ?
C17 C16 H16B 109.4 . . ?
N2 C17 C16 114.7(4) . . ?
N2 C17 H17A 108.6 . . ?
N2 C17 H17B 108.6 . . ?
C16 C17 H17A 108.6 . . ?
C16 C17 H17B 108.6 . . ?
H17A C17 H17B 107.6 . . ?
C19 C18 C11 107.4(4) . . ?
C23 C18 C11 135.7(5) . . ?
C23 C18 C19 116.8(4) . . ?
N2 C19 C18 107.4(4) . . ?
N2 C19 C20 129.7(5) . . ?
C20 C19 C18 122.8(4) . . ?
C19 C20 H20 121.1 . . ?
C21 C20 C19 117.8(5) . . ?
C21 C20 H20 121.1 . . ?
C20 C21 H21 119.4 . . ?
C20 C21 C22 121.2(5) . . ?
C22 C21 H21 119.4 . . ?
C21 C22 H22 119.7 . . ?
C23 C22 C21 120.5(5) . . ?
C23 C22 H22 119.7 . . ?
C18 C23 Br2 120.4(4) . . ?
C22 C23 Br2 118.9(4) . . ?
C22 C23 C18 120.7(5) . . ?
C25 C24 S1 120.3(4) . . ?
C25 C24 C28 120.2(5) . . ?
C28 C24 S1 119.5(4) . . ?
C24 C25 H25 120.1 . . ?
C24 C25 C26 119.9(6) . . ?
C26 C25 H25 120.1 . . ?
C25 C26 H26 119.4 . . ?
C25 C26 C27 121.2(5) . . ?
C27 C26 H26 119.4 . . ?
C26 C27 C29 117.6(5) . . ?
C26 C27 C30 121.1(5) . . ?
C29 C27 C30 121.3(6) . . ?
C24 C28 H28 120.5 . . ?
C29 C28 C24 119.0(5) . . ?
C29 C28 H28 120.5 . . ?
C27 C29 H29 119.0 . . ?
C28 C29 C27 122.1(6) . . ?
C28 C29 H29 119.0 . . ?
C27 C30 H30A 109.5 . . ?
C27 C30 H30B 109.5 . . ?
C27 C30 H30C 109.5 . . ?
H30A C30 H30B 109.5 . . ?
H30A C30 H30C 109.5 . . ?
H30B C30 H30C 109.5 . . ?

loop_
_geom_bond_atom_site_label_1
_geom_bond_atom_site_label_2
_geom_bond_distance
_geom_bond_site_symmetry_2
_geom_bond_publ_flag
Br1 C4 1.901(5) . ?
Br2 C23 1.903(5) . ?
S1 O3 1.435(4) . ?
S1 O4 1.428(4) . ?
S1 N3 1.655(4) . ?
S1 C24 1.769(5) . ?
O1 C9 1.203(5) . ?
O2 C7 1.203(6) . ?
N1 C1 1.427(6) . ?
N1 C7 1.411(6) . ?
N1 C9 1.402(6) . ?
N2 C12 1.372(6) . ?
N2 C17 1.456(6) . ?
N2 C19 1.390(6) . ?
N3 C15 1.471(6) . ?
N3 C16 1.469(6) . ?
C1 C2 1.391(6) . ?
C1 C6 1.390(6) . ?
C2 H2 0.9500 . ?
C2 C3 1.396(7) . ?
C3 H3 0.9500 . ?
C3 C4 1.369(8) . ?
C4 C5 1.394(7) . ?
C5 H5 0.9500 . ?
C5 C6 1.392(7) . ?
C6 H6 0.9500 . ?
C7 C8 1.498(7) . ?
C8 H8 1.0000 . ?
C8 C10 1.530(6) . ?
C8 C14 1.539(6) . ?
C9 C10 1.528(6) . ?
C10 H10 1.0000 . ?
C10 C11 1.482(6) . ?
C11 C12 1.376(6) . ?
C11 C18 1.439(6) . ?
C12 C13 1.497(6) . ?
C13 H13 1.0000 . ?
C13 C14 1.528(6) . ?
C13 C15 1.538(6) . ?
C14 H14A 0.9900 . ?
C14 H14B 0.9900 . ?
C15 H15A 0.9900 . ?
C15 H15B 0.9900 . ?
C16 H16A 0.9900 . ?
C16 H16B 0.9900 . ?
C16 C17 1.528(7) . ?
C17 H17A 0.9900 . ?
C17 H17B 0.9900 . ?
C18 C19 1.417(7) . ?
C18 C23 1.410(6) . ?
C19 C20 1.393(6) . ?
C20 H20 0.9500 . ?
C20 C21 1.383(7) . ?
C21 H21 0.9500 . ?
C21 C22 1.391(8) . ?
C22 H22 0.9500 . ?
C22 C23 1.381(7) . ?
C24 C25 1.378(7) . ?
C24 C28 1.400(8) . ?
C25 H25 0.9500 . ?
C25 C26 1.387(8) . ?
C26 H26 0.9500 . ?
C26 C27 1.394(9) . ?
C27 C29 1.397(8) . ?
C27 C30 1.506(7) . ?
C28 H28 0.9500 . ?
C28 C29 1.374(7) . ?
C29 H29 0.9500 . ?
C30 H30A 0.9800 . ?
C30 H30B 0.9800 . ?
C30 H30C 0.9800 . ?

loop_
_geom_torsion_atom_site_label_1
_geom_torsion_atom_site_label_2
_geom_torsion_atom_site_label_3
_geom_torsion_atom_site_label_4
_geom_torsion
_geom_torsion_site_symmetry_1
_geom_torsion_site_symmetry_2
_geom_torsion_site_symmetry_3
_geom_torsion_site_symmetry_4
_geom_torsion_publ_flag
Br1 C4 C5 C6 -179.1(3) . . . . ?
S1 N3 C15 C13 149.7(3) . . . . ?
S1 N3 C16 C17 -151.1(3) . . . . ?
S1 C24 C25 C26 -179.5(4) . . . . ?
S1 C24 C28 C29 178.1(4) . . . . ?
O1 C9 C10 C8 -158.7(4) . . . . ?
O1 C9 C10 C11 -34.4(6) . . . . ?
O2 C7 C8 C10 -160.9(5) . . . . ?
O2 C7 C8 C14 81.5(6) . . . . ?
O3 S1 N3 C15 -175.4(3) . . . . ?
O3 S1 N3 C16 47.4(4) . . . . ?
O3 S1 C24 C25 -14.9(5) . . . . ?
O3 S1 C24 C28 166.3(4) . . . . ?
O4 S1 N3 C15 -46.1(4) . . . . ?
O4 S1 N3 C16 176.6(3) . . . . ?
O4 S1 C24 C25 -145.7(4) . . . . ?
O4 S1 C24 C28 35.4(5) . . . . ?
N1 C1 C2 C3 -178.0(4) . . . . ?
N1 C1 C6 C5 178.2(4) . . . . ?
N1 C7 C8 C10 23.7(4) . . . . ?
N1 C7 C8 C14 -94.0(4) . . . . ?
N1 C9 C10 C8 22.1(4) . . . . ?
N1 C9 C10 C11 146.3(4) . . . . ?
N2 C12 C13 C14 -172.1(4) . . . . ?
N2 C12 C13 C15 -52.8(5) . . . . ?
N2 C19 C20 C21 178.7(4) . . . . ?
N3 S1 C24 C25 99.5(4) . . . . ?
N3 S1 C24 C28 -79.4(5) . . . . ?
N3 C16 C17 N2 -77.4(5) . . . . ?
C1 N1 C7 O2 -12.1(7) . . . . ?
C1 N1 C7 C8 163.6(4) . . . . ?
C1 N1 C9 O1 -0.8(7) . . . . ?
C1 N1 C9 C10 178.4(4) . . . . ?
C1 C2 C3 C4 -1.0(6) . . . . ?
C2 C1 C6 C5 -0.2(6) . . . . ?
C2 C3 C4 Br1 179.3(3) . . . . ?
C2 C3 C4 C5 1.5(7) . . . . ?
C3 C4 C5 C6 -1.3(7) . . . . ?
C4 C5 C6 C1 0.6(6) . . . . ?
C6 C1 C2 C3 0.4(6) . . . . ?
C7 N1 C1 C2 -40.6(6) . . . . ?
C7 N1 C1 C6 141.0(4) . . . . ?
C7 N1 C9 O1 172.8(4) . . . . ?
C7 N1 C9 C10 -7.9(5) . . . . ?
C7 C8 C10 C9 -27.2(4) . . . . ?
C7 C8 C10 C11 -154.5(3) . . . . ?
C7 C8 C14 C13 170.2(3) . . . . ?
C8 C10 C11 C12 12.6(6) . . . . ?
C8 C10 C11 C18 -159.6(4) . . . . ?
C9 N1 C1 C2 132.3(4) . . . . ?
C9 N1 C1 C6 -46.0(6) . . . . ?
C9 N1 C7 O2 174.1(4) . . . . ?
C9 N1 C7 C8 -10.2(5) . . . . ?
C9 C10 C11 C12 -106.6(5) . . . . ?
C9 C10 C11 C18 81.3(6) . . . . ?
C10 C8 C14 C13 58.1(5) . . . . ?
C10 C11 C12 N2 -173.8(4) . . . . ?
C10 C11 C12 C13 2.2(7) . . . . ?
C10 C11 C18 C19 172.9(4) . . . . ?
C10 C11 C18 C23 -5.3(8) . . . . ?
C11 C12 C13 C14 12.4(6) . . . . ?
C11 C12 C13 C15 131.6(4) . . . . ?
C11 C18 C19 N2 0.2(4) . . . . ?
C11 C18 C19 C20 179.1(4) . . . . ?
C11 C18 C23 Br2 2.5(7) . . . . ?
C11 C18 C23 C22 -178.8(4) . . . . ?
C12 N2 C17 C16 62.1(6) . . . . ?
C12 N2 C19 C18 -0.2(5) . . . . ?
C12 N2 C19 C20 -178.9(4) . . . . ?
C12 C11 C18 C19 -0.2(4) . . . . ?
C12 C11 C18 C23 -178.4(5) . . . . ?
C12 C13 C14 C8 -41.7(5) . . . . ?
C12 C13 C15 N3 75.3(5) . . . . ?
C14 C8 C10 C9 86.3(4) . . . . ?
C14 C8 C10 C11 -41.0(5) . . . . ?
C14 C13 C15 N3 -163.6(3) . . . . ?
C15 N3 C16 C17 72.1(5) . . . . ?
C15 C13 C14 C8 -165.9(3) . . . . ?
C16 N3 C15 C13 -73.3(5) . . . . ?
C17 N2 C12 C11 170.7(4) . . . . ?
C17 N2 C12 C13 -5.5(6) . . . . ?
C17 N2 C19 C18 -170.6(4) . . . . ?
C17 N2 C19 C20 10.7(7) . . . . ?
C18 C11 C12 N2 0.1(5) . . . . ?
C18 C11 C12 C13 176.1(4) . . . . ?
C18 C19 C20 C21 0.2(6) . . . . ?
C19 N2 C12 C11 0.0(5) . . . . ?
C19 N2 C12 C13 -176.1(4) . . . . ?
C19 N2 C17 C16 -128.9(4) . . . . ?
C19 C18 C23 Br2 -175.6(3) . . . . ?
C19 C18 C23 C22 3.2(6) . . . . ?
C19 C20 C21 C22 1.3(7) . . . . ?
C20 C21 C22 C23 -0.5(7) . . . . ?
C21 C22 C23 Br2 176.9(3) . . . . ?
C21 C22 C23 C18 -1.9(7) . . . . ?
C23 C18 C19 N2 178.8(4) . . . . ?
C23 C18 C19 C20 -2.4(6) . . . . ?
C24 S1 N3 C15 69.9(4) . . . . ?
C24 S1 N3 C16 -67.4(4) . . . . ?
C24 C25 C26 C27 1.6(9) . . . . ?
C24 C28 C29 C27 1.4(8) . . . . ?
C25 C24 C28 C29 -0.8(8) . . . . ?
C25 C26 C27 C29 -1.0(8) . . . . ?
C25 C26 C27 C30 179.4(5) . . . . ?
C26 C27 C29 C28 -0.5(8) . . . . ?
C28 C24 C25 C26 -0.7(8) . . . . ?
C30 C27 C29 C28 179.1(5) . . . . ?
